data_2017391
loop_
_publ_author_name
'Churakov, Andrei V.'
'Lermontova, Elmira Kh.'
'Zaitsev, Kirill V.'
'Huang, Mengmeng'
'Karlov, Sergey S.'
'Zaitseva, Galina S.'
'Howard, Judith A. K.'

_publ_section_title
;
 Crystal packing in the structures of diethanolamine derivatives
;
_journal_coeditor_code GD3304
_journal_issue 11
_journal_name_full 'Acta Crystallographica Section C'
_journal_page_first o587
_journal_page_last o592
_journal_paper_doi 10.1107/S0108270109036749
_journal_volume 65
_journal_year 2009
_chemical_formula_iupac 'C17 H21 N O2'
_chemical_formula_moiety 'C17 H21 N O2'
_chemical_formula_sum 'C17 H21 N O2'
_chemical_formula_weight 271.35
_chemical_name_systematic
;
2-[(2-hydroxyethyl)(methyl)amino]-1,2-diphenylethanol
;
_space_group_IT_number 14
_symmetry_cell_setting monoclinic
_symmetry_space_group_name_Hall '-P 2yn'
_symmetry_space_group_name_H-M 'P 1 21/n 1'
_atom_sites_solution_hydrogens geom
_atom_sites_solution_primary direct
_atom_sites_solution_secondary difmap
_audit_creation_method SHELXL97
_cell_angle_alpha 90.00
_cell_angle_beta 100.136(2)
_cell_angle_gamma 90.00
_cell_formula_units_Z 4
_cell_length_a 9.5577(9)
_cell_length_b 9.9481(9)
_cell_length_c 15.9403(15)
_cell_measurement_reflns_used 5344
_cell_measurement_temperature 100(2)
_cell_measurement_theta_max 30.349
_cell_measurement_theta_min 2.423
_cell_volume 1492.0(2)
_computing_cell_refinement 'SAINT (Bruker, 2004)'
_computing_data_collection 'SMART (Bruker, 2004)'
_computing_data_reduction 'SAINT (Bruker, 2004)'
_computing_molecular_graphics 'SHELXTL (Sheldrick, 2008)'
_computing_publication_material 'SHELXTL (Sheldrick, 2008)'
_computing_structure_refinement 'SHELXL97 (Sheldrick, 2008)'
_computing_structure_solution 'SHELXS97 (Sheldrick, 2008)'
_diffrn_ambient_temperature 100(2)
_diffrn_measured_fraction_theta_full 1.000
_diffrn_measured_fraction_theta_max 1.000
_diffrn_measurement_device_type 'Bruker SMART 1K'
_diffrn_measurement_method \w
_diffrn_radiation_monochromator graphite
_diffrn_radiation_source 'fine-focus sealed tube'
_diffrn_radiation_type MoK\a
_diffrn_radiation_wavelength 0.71073
_diffrn_reflns_av_R_equivalents 0.0217
_diffrn_reflns_av_sigmaI/netI 0.0252
_diffrn_reflns_limit_h_max 11
_diffrn_reflns_limit_h_min -9
_diffrn_reflns_limit_k_max 11
_diffrn_reflns_limit_k_min -12
_diffrn_reflns_limit_l_max 14
_diffrn_reflns_limit_l_min -19
_diffrn_reflns_number 7956
_diffrn_reflns_theta_full 26.00
_diffrn_reflns_theta_max 26.00
_diffrn_reflns_theta_min 2.32
_diffrn_standards_decay_% 0
_diffrn_standards_interval_time 0
_diffrn_standards_number 0
_exptl_absorpt_coefficient_mu 0.079
_exptl_absorpt_correction_T_max 0.9969
_exptl_absorpt_correction_T_min 0.9860
_exptl_absorpt_correction_type multi-scan
_exptl_absorpt_process_details '(SADABS; Bruker, 2004)'
_exptl_crystal_colour colourless
_exptl_crystal_density_diffrn 1.208
_exptl_crystal_density_method 'not measured'
_exptl_crystal_description plate
_exptl_crystal_F_000 584
_exptl_crystal_size_max 0.18
_exptl_crystal_size_mid 0.16
_exptl_crystal_size_min 0.04
_refine_diff_density_max 0.241
_refine_diff_density_min -0.253
_refine_ls_extinction_method none
_refine_ls_goodness_of_fit_ref 1.070
_refine_ls_hydrogen_treatment mixed
_refine_ls_matrix_type full
_refine_ls_number_parameters 195
_refine_ls_number_reflns 2932
_refine_ls_number_restraints 0
_refine_ls_restrained_S_all 1.070
_refine_ls_R_factor_all 0.0475
_refine_ls_R_factor_gt 0.0376
_refine_ls_shift/su_max 0.000
_refine_ls_shift/su_mean 0.000
_refine_ls_structure_factor_coef Fsqd
_refine_ls_weighting_details 'calc w = 1/[\s^2^(Fo^2^)+(0.0395P)^2^+0.4707P] where P=(Fo^2^+2Fc^2^)/3'
_refine_ls_weighting_scheme calc
_refine_ls_wR_factor_gt 0.0880
_refine_ls_wR_factor_ref 0.0922
_reflns_number_gt 2482
_reflns_number_total 2932
_reflns_threshold_expression I>2\s(I)
_cod_data_source_file gd3304.cif
_cod_data_source_block VI_100
_cod_original_sg_symbol_H-M 'P 21/n'
_cod_database_code 2017391
_cod_database_fobs_code 2017391

loop_
_symmetry_equiv_pos_as_xyz
'x, y, z'
'-x+1/2, y+1/2, -z+1/2'
'-x, -y, -z'
'x-1/2, -y-1/2, z-1/2'

loop_
_atom_site_type_symbol
_atom_site_label
_atom_site_fract_x
_atom_site_fract_y
_atom_site_fract_z
_atom_site_U_iso_or_equiv
_atom_site_adp_type
_atom_site_calc_flag
_atom_site_refinement_flags
_atom_site_occupancy
_atom_site_disorder_assembly
_atom_site_disorder_group
N N1 0.13144(11) 0.27954(10) 0.52216(6) 0.0168(2) Uani d . 1 . .
O O1 0.37764(12) 0.44412(10) 0.52060(7) 0.0256(2) Uani d . 1 . .
H H1A 0.296(5) 0.473(4) 0.501(2) 0.038 Uiso d P 0.490(18) . .
H H1B 0.450(3) 0.487(4) 0.504(2) 0.038 Uiso d P 0.510(18) . .
O O2 -0.10814(12) 0.43810(9) 0.53834(6) 0.0216(2) Uani d . 1 . .
H H2A -0.191(4) 0.472(4) 0.514(2) 0.032 Uiso d P 0.490(18) . .
H H2B -0.043(4) 0.460(3) 0.510(2) 0.032 Uiso d P 0.510(18) . .
C C1 0.38458(14) 0.30256(13) 0.50782(8) 0.0219(3) Uani d . 1 . .
H H11A 0.4813 0.2698 0.5315 0.026 Uiso calc R 1 . .
H H11B 0.3654 0.2827 0.4460 0.026 Uiso calc R 1 . .
C C2 0.27655(13) 0.23023(13) 0.55095(8) 0.0193(3) Uani d . 1 . .
H H21A 0.2799 0.1328 0.5388 0.023 Uiso calc R 1 . .
H H21B 0.3023 0.2426 0.6134 0.023 Uiso calc R 1 . .
C C3 0.07927(14) 0.24067(14) 0.43373(8) 0.0233(3) Uani d . 1 . .
H H3A 0.1532 0.2578 0.3995 0.035 Uiso calc R 1 . .
H H3B -0.0056 0.2934 0.4111 0.035 Uiso calc R 1 . .
H H3C 0.0553 0.1448 0.4313 0.035 Uiso calc R 1 . .
C C4 0.03329(13) 0.23669(12) 0.57829(8) 0.0163(3) Uani d . 1 . .
H H4A 0.0255 0.1365 0.5750 0.020 Uiso calc R 1 . .
C C5 -0.11683(13) 0.29630(12) 0.54587(8) 0.0171(3) Uani d . 1 . .
H H5 -0.1530 0.2584 0.4880 0.021 Uiso calc R 1 . .
C C6 0.06569(14) 0.18334(14) 0.73457(8) 0.0214(3) Uani d . 1 . .
H H6 0.0287 0.0964 0.7191 0.026 Uiso calc R 1 . .
C C7 0.10109(15) 0.21730(15) 0.82022(8) 0.0274(3) Uani d . 1 . .
H H7 0.0888 0.1541 0.8630 0.033 Uiso calc R 1 . .
C C8 0.15458(15) 0.34431(15) 0.84275(9) 0.0283(3) Uani d . 1 . .
H H8 0.1770 0.3691 0.9011 0.034 Uiso calc R 1 . .
C C9 0.17529(14) 0.43510(14) 0.78005(9) 0.0251(3) Uani d . 1 . .
H H9 0.2139 0.5214 0.7958 0.030 Uiso calc R 1 . .
C C10 0.14015(13) 0.40100(13) 0.69453(8) 0.0200(3) Uani d . 1 . .
H H10 0.1547 0.4638 0.6520 0.024 Uiso calc R 1 . .
C C11 0.08351(13) 0.27458(13) 0.67089(8) 0.0172(3) Uani d . 1 . .
C C12 -0.21970(13) 0.25736(13) 0.60404(8) 0.0169(3) Uani d . 1 . .
C C13 -0.26413(13) 0.34890(13) 0.65996(8) 0.0203(3) Uani d . 1 . .
H H13 -0.2319 0.4393 0.6612 0.024 Uiso calc R 1 . .
C C14 -0.35558(14) 0.30825(14) 0.71397(8) 0.0248(3) Uani d . 1 . .
H H14 -0.3861 0.3714 0.7517 0.030 Uiso calc R 1 . .
C C15 -0.40267(14) 0.17624(15) 0.71330(8) 0.0248(3) Uani d . 1 . .
H H15 -0.4647 0.1490 0.7506 0.030 Uiso calc R 1 . .
C C16 -0.35869(14) 0.08426(14) 0.65787(8) 0.0233(3) Uani d . 1 . .
H H16 -0.3902 -0.0064 0.6573 0.028 Uiso calc R 1 . .
C C17 -0.26856(13) 0.12498(13) 0.60331(8) 0.0199(3) Uani d . 1 . .
H H17 -0.2397 0.0620 0.5649 0.024 Uiso calc R 1 . .

loop_
_atom_site_aniso_label
_atom_site_aniso_U_11
_atom_site_aniso_U_22
_atom_site_aniso_U_33
_atom_site_aniso_U_12
_atom_site_aniso_U_13
_atom_site_aniso_U_23
N1 0.0166(5) 0.0185(5) 0.0156(5) 0.0007(4) 0.0036(4) 0.0009(4)
O1 0.0182(5) 0.0206(5) 0.0385(6) -0.0013(4) 0.0070(4) 0.0044(4)
O2 0.0200(5) 0.0174(5) 0.0280(5) 0.0015(4) 0.0058(4) 0.0074(4)
C1 0.0197(7) 0.0224(7) 0.0243(7) 0.0035(5) 0.0057(5) 0.0018(5)
C2 0.0188(6) 0.0188(6) 0.0206(6) 0.0033(5) 0.0042(5) 0.0017(5)
C3 0.0225(7) 0.0288(7) 0.0190(6) 0.0000(5) 0.0049(5) -0.0014(5)
C4 0.0183(6) 0.0119(6) 0.0189(6) -0.0002(5) 0.0038(5) 0.0010(5)
C5 0.0174(6) 0.0156(6) 0.0180(6) -0.0013(5) 0.0018(5) 0.0011(5)
C6 0.0202(6) 0.0216(7) 0.0230(7) 0.0022(5) 0.0049(5) 0.0035(5)
C7 0.0258(7) 0.0367(8) 0.0202(7) 0.0092(6) 0.0055(5) 0.0086(6)
C8 0.0264(7) 0.0396(9) 0.0178(6) 0.0119(6) 0.0003(5) -0.0035(6)
C9 0.0203(7) 0.0267(7) 0.0265(7) 0.0047(6) -0.0008(5) -0.0070(6)
C10 0.0179(6) 0.0189(6) 0.0230(7) 0.0020(5) 0.0032(5) 0.0001(5)
C11 0.0137(6) 0.0191(6) 0.0189(6) 0.0029(5) 0.0034(5) 0.0013(5)
C12 0.0139(6) 0.0186(6) 0.0171(6) -0.0005(5) -0.0004(5) 0.0027(5)
C13 0.0210(6) 0.0193(7) 0.0202(6) -0.0027(5) 0.0026(5) 0.0001(5)
C14 0.0260(7) 0.0283(7) 0.0210(6) -0.0003(6) 0.0065(5) -0.0024(6)
C15 0.0218(7) 0.0332(8) 0.0203(6) -0.0054(6) 0.0057(5) 0.0055(6)
C16 0.0212(7) 0.0216(7) 0.0255(7) -0.0055(5) 0.0003(5) 0.0060(5)
C17 0.0187(6) 0.0180(6) 0.0222(6) 0.0004(5) 0.0012(5) 0.0014(5)

loop_
_atom_type_symbol
_atom_type_description
_atom_type_scat_dispersion_real
_atom_type_scat_dispersion_imag
_atom_type_scat_source
C C 0.0033 0.0016 'International Tables Vol C Tables 4.2.6.8 and 6.1.1.4'
H H 0.0000 0.0000 'International Tables Vol C Tables 4.2.6.8 and 6.1.1.4'
N N 0.0061 0.0033 'International Tables Vol C Tables 4.2.6.8 and 6.1.1.4'
O O 0.0106 0.0060 'International Tables Vol C Tables 4.2.6.8 and 6.1.1.4'

loop_
_geom_angle_atom_site_label_1
_geom_angle_atom_site_label_2
_geom_angle_atom_site_label_3
_geom_angle_site_symmetry_1
_geom_angle_site_symmetry_3
_geom_angle
_geom_angle_publ_flag
C3 N1 C2 . . 110.88(10) no
C3 N1 C4 . . 111.38(10) no
C2 N1 C4 . . 112.49(9) no
C1 O1 H1A . . 110(3) no
C1 O1 H1B . . 112(2) no
H1A O1 H1B . . 116(3) no
C5 O2 H2A . . 111(2) no
C5 O2 H2B . . 111(2) no
H2A O2 H2B . . 111(3) no
O1 C1 C2 . . 110.53(11) no
O1 C1 H11A . . 109.5 no
C2 C1 H11A . . 109.5 no
O1 C1 H11B . . 109.5 no
C2 C1 H11B . . 109.5 no
H11A C1 H11B . . 108.1 no
N1 C2 C1 . . 112.38(10) no
N1 C2 H21A . . 109.1 no
C1 C2 H21A . . 109.1 no
N1 C2 H21B . . 109.1 no
C1 C2 H21B . . 109.1 no
H21A C2 H21B . . 107.9 no
N1 C3 H3A . . 109.5 no
N1 C3 H3B . . 109.5 no
H3A C3 H3B . . 109.5 no
N1 C3 H3C . . 109.5 no
H3A C3 H3C . . 109.5 no
H3B C3 H3C . . 109.5 no
N1 C4 C11 . . 113.20(10) no
N1 C4 C5 . . 109.75(9) no
C11 C4 C5 . . 110.13(10) no
N1 C4 H4A . . 107.9 no
C11 C4 H4A . . 107.9 no
C5 C4 H4A . . 107.9 no
O2 C5 C12 . . 111.08(10) no
O2 C5 C4 . . 110.05(10) no
C12 C5 C4 . . 111.06(10) no
O2 C5 H5 . . 108.2 no
C12 C5 H5 . . 108.2 no
C4 C5 H5 . . 108.2 no
C7 C6 C11 . . 121.15(13) no
C7 C6 H6 . . 119.4 no
C11 C6 H6 . . 119.4 no
C8 C7 C6 . . 119.42(13) no
C8 C7 H7 . . 120.3 no
C6 C7 H7 . . 120.3 no
C7 C8 C9 . . 119.98(12) no
C7 C8 H8 . . 120.0 no
C9 C8 H8 . . 120.0 no
C8 C9 C10 . . 120.54(13) no
C8 C9 H9 . . 119.7 no
C10 C9 H9 . . 119.7 no
C9 C10 C11 . . 120.09(12) no
C9 C10 H10 . . 120.0 no
C11 C10 H10 . . 120.0 no
C6 C11 C10 . . 118.79(12) no
C6 C11 C4 . . 119.23(11) no
C10 C11 C4 . . 121.89(11) no
C13 C12 C17 . . 118.88(11) no
C13 C12 C5 . . 121.90(11) no
C17 C12 C5 . . 119.20(11) no
C14 C13 C12 . . 120.14(12) no
C14 C13 H13 . . 119.9 no
C12 C13 H13 . . 119.9 no
C15 C14 C13 . . 120.59(13) no
C15 C14 H14 . . 119.7 no
C13 C14 H14 . . 119.7 no
C16 C15 C14 . . 119.65(12) no
C16 C15 H15 . . 120.2 no
C14 C15 H15 . . 120.2 no
C15 C16 C17 . . 119.84(12) no
C15 C16 H16 . . 120.1 no
C17 C16 H16 . . 120.1 no
C16 C17 C12 . . 120.90(12) no
C16 C17 H17 . . 119.6 no
C12 C17 H17 . . 119.6 no

loop_
_geom_bond_atom_site_label_1
_geom_bond_atom_site_label_2
_geom_bond_site_symmetry_2
_geom_bond_distance
_geom_bond_publ_flag
N1 C3 . 1.4621(16) no
N1 C2 . 1.4666(16) no
N1 C4 . 1.4689(15) no
O1 C1 . 1.4261(16) no
O1 H1A . 0.83(5) no
O1 H1B . 0.89(3) no
O2 C5 . 1.4194(15) no
O2 H2A . 0.88(4) no
O2 H2B . 0.85(3) no
C1 C2 . 1.5186(18) no
C1 H11A . 0.9900 no
C1 H11B . 0.9900 no
C2 H21A . 0.9900 no
C2 H21B . 0.9900 no
C3 H3A . 0.9800 no
C3 H3B . 0.9800 no
C3 H3C . 0.9800 no
C4 C11 . 1.5172(17) no
C4 C5 . 1.5545(17) no
C4 H4A . 1.0000 no
C5 C12 . 1.5156(17) no
C5 H5 . 1.0000 no
C6 C7 . 1.3892(19) no
C6 C11 . 1.3944(18) no
C6 H6 . 0.9500 no
C7 C8 . 1.386(2) no
C7 H7 . 0.9500 no
C8 C9 . 1.387(2) no
C8 H8 . 0.9500 no
C9 C10 . 1.3874(18) no
C9 H9 . 0.9500 no
C10 C11 . 1.3947(18) no
C10 H10 . 0.9500 no
C12 C13 . 1.3919(18) no
C12 C17 . 1.3967(18) no
C13 C14 . 1.3905(18) no
C13 H13 . 0.9500 no
C14 C15 . 1.388(2) no
C14 H14 . 0.9500 no
C15 C16 . 1.388(2) no
C15 H15 . 0.9500 no
C16 C17 . 1.3879(19) no
C16 H16 . 0.9500 no
C17 H17 . 0.9500 no

loop_
_geom_hbond_atom_site_label_D
_geom_hbond_atom_site_label_H
_geom_hbond_atom_site_label_A
_geom_hbond_site_symmetry_A
_geom_hbond_distance_DH
_geom_hbond_distance_HA
_geom_hbond_distance_DA
_geom_hbond_angle_DHA
O1 H1B O1 3_666 0.89(3) 1.89(3) 2.771(2) 170(3)
O1 H1A O2 3_566 0.83(5) 2.01(5) 2.8353(16) 173(4)
O2 H2A O1 3_566 0.88(4) 1.96(4) 2.8353(16) 171(3)
O2 H2B O2 3_566 0.85(3) 2.03(3) 2.859(2) 164(3)

loop_
_geom_torsion_atom_site_label_1
_geom_torsion_atom_site_label_2
_geom_torsion_atom_site_label_3
_geom_torsion_atom_site_label_4
_geom_torsion_site_symmetry_1
_geom_torsion_site_symmetry_2
_geom_torsion_site_symmetry_3
_geom_torsion_site_symmetry_4
_geom_torsion
_geom_torsion_publ_flag
C3 N1 C2 C1 . . . . 69.45(14) no
C4 N1 C2 C1 . . . . -165.08(10) no
O1 C1 C2 N1 . . . . 55.99(14) no
C3 N1 C4 C11 . . . . 179.80(10) no
C2 N1 C4 C11 . . . . 54.61(14) no
C3 N1 C4 C5 . . . . -56.72(13) no
C2 N1 C4 C5 . . . . 178.09(10) no
N1 C4 C5 O2 . . . . -54.85(13) no
C11 C4 C5 O2 . . . . 70.41(12) no
N1 C4 C5 C12 . . . . -178.28(10) no
C11 C4 C5 C12 . . . . -53.01(13) no
C11 C6 C7 C8 . . . . 0.2(2) no
C6 C7 C8 C9 . . . . -1.4(2) no
C7 C8 C9 C10 . . . . 1.3(2) no
C8 C9 C10 C11 . . . . -0.01(19) no
C7 C6 C11 C10 . . . . 1.06(19) no
C7 C6 C11 C4 . . . . -175.53(12) no
C9 C10 C11 C6 . . . . -1.17(18) no
C9 C10 C11 C4 . . . . 175.32(11) no
N1 C4 C11 C6 . . . . -139.83(11) no
C5 C4 C11 C6 . . . . 96.90(13) no
N1 C4 C11 C10 . . . . 43.69(16) no
C5 C4 C11 C10 . . . . -79.58(14) no
O2 C5 C12 C13 . . . . -17.12(16) no
C4 C5 C12 C13 . . . . 105.71(13) no
O2 C5 C12 C17 . . . . 164.63(11) no
C4 C5 C12 C17 . . . . -72.53(14) no
C17 C12 C13 C14 . . . . 0.03(18) no
C5 C12 C13 C14 . . . . -178.22(12) no
C12 C13 C14 C15 . . . . 0.5(2) no
C13 C14 C15 C16 . . . . -0.4(2) no
C14 C15 C16 C17 . . . . -0.3(2) no
C15 C16 C17 C12 . . . . 0.82(19) no
C13 C12 C17 C16 . . . . -0.69(18) no
C5 C12 C17 C16 . . . . 177.61(11) no
